data_4069424
loop_
_publ_author_name
'Beckmann, Jens'
'Bolsinger, Jens'
'Hesse, Malte'

_publ_section_title
;
 Molecular Stannatelluroxanes
;
_journal_issue 14
_journal_name_full Organometallics
_journal_page_first 4225
_journal_paper_doi 10.1021/om900189s
_journal_volume 28
_journal_year 2009
_chemical_formula_sum 'C26 H47 Cl O2 Sn Te'
_chemical_formula_weight 673.38
_chemical_name_systematic
;
 ?
;
_space_group_IT_number 14
_symmetry_cell_setting monoclinic
_symmetry_space_group_name_Hall '-P 2yn'
_symmetry_space_group_name_H-M 'P 1 21/n 1'
_atom_sites_solution_hydrogens geom
_atom_sites_solution_primary direct
_atom_sites_solution_secondary difmap
_audit_creation_method SHELXL-97
_cell_angle_alpha 90.00
_cell_angle_beta 91.642(11)
_cell_angle_gamma 90.00
_cell_formula_units_Z 4
_cell_length_a 11.949(2)
_cell_length_b 10.2751(8)
_cell_length_c 25.423(3)
_cell_measurement_temperature 150
_cell_volume 3120.1(7)
_computing_cell_refinement 'X-Area (Stoe, 2004)'
_computing_data_collection 'X-Area (Stoe, 2004)'
_computing_data_reduction 'X-Area (Stoe, 2004)'
_computing_molecular_graphics 'DIAMOND (Brandenburg, 2006)'
_computing_publication_material 'SHELXL97 (Sheldrick, 1997)'
_computing_structure_refinement 'SHELXL97 (Sheldrick, 1997)'
_computing_structure_solution 'SHELXS97 (Sheldrick, 1997)'
_diffrn_ambient_temperature 150
_diffrn_measured_fraction_theta_full 0.998
_diffrn_measured_fraction_theta_max 0.998
_diffrn_measurement_device_type 'CCD area detector'
_diffrn_measurement_method 'phi and omega scans'
_diffrn_radiation_monochromator graphite
_diffrn_radiation_source 'fine-focus sealed tube'
_diffrn_radiation_type MoK\a
_diffrn_radiation_wavelength 0.71073
_diffrn_reflns_av_R_equivalents 0.0000
_diffrn_reflns_av_sigmaI/netI 0.1530
_diffrn_reflns_limit_h_max 14
_diffrn_reflns_limit_h_min -14
_diffrn_reflns_limit_k_max 12
_diffrn_reflns_limit_k_min 0
_diffrn_reflns_limit_l_max 30
_diffrn_reflns_limit_l_min 0
_diffrn_reflns_number 5643
_diffrn_reflns_theta_full 25.25
_diffrn_reflns_theta_max 25.25
_diffrn_reflns_theta_min 1.86
_exptl_absorpt_coefficient_mu 1.839
_exptl_absorpt_correction_T_max 1.00
_exptl_absorpt_correction_T_min 0.55
_exptl_absorpt_correction_type multi-scan
_exptl_absorpt_process_details 'X-Area (Stoe, 2004)'
_exptl_crystal_colour colourless
_exptl_crystal_density_diffrn 1.433
_exptl_crystal_density_method 'not measured'
_exptl_crystal_description prism
_exptl_crystal_F_000 1352
_exptl_crystal_size_max .31
_exptl_crystal_size_mid .18
_exptl_crystal_size_min .07
_refine_diff_density_max 0.972
_refine_diff_density_min -1.600
_refine_diff_density_rms 0.249
_refine_ls_extinction_method none
_refine_ls_goodness_of_fit_ref 0.866
_refine_ls_hydrogen_treatment mixed
_refine_ls_matrix_type full
_refine_ls_number_parameters 275
_refine_ls_number_reflns 5643
_refine_ls_number_restraints 0
_refine_ls_restrained_S_all 0.866
_refine_ls_R_factor_all 0.1056
_refine_ls_R_factor_gt 0.0530
_refine_ls_shift/su_max 0.000
_refine_ls_shift/su_mean 0.000
_refine_ls_structure_factor_coef Fsqd
_refine_ls_weighting_details 'calc w=1/[\s^2^(Fo^2^)+(0.0659P)^2^+0.0000P] where P=(Fo^2^+2Fc^2^)/3'
_refine_ls_weighting_scheme calc
_refine_ls_wR_factor_gt 0.1151
_refine_ls_wR_factor_ref 0.1543
_reflns_number_gt 3258
_reflns_number_total 5643
_reflns_threshold_expression >2sigma(I)
_cod_data_source_file om900189s_si_001.cif
_cod_data_source_block publication_text
_cod_depositor_comments
;
The following automatic conversions were performed:

'_symmetry_cell_setting' value 'Monoclinic' changed to 'monoclinic'
according to /home/saulius/struct/CIF-dictionaries/cif_core.dic
dictionary named 'cif_core.dic' version 2.4.2 from 2011-04-26.

Automatic conversion script
Id: cif_fix_values 1715 2011-07-08 13:25:40Z adriana 
;
_cod_original_sg_symbol_H-M P2(1)/n
_cod_database_code 4069424

loop_
_symmetry_equiv_pos_as_xyz
'x, y, z'
'-x+1/2, y+1/2, -z+1/2'
'-x, -y, -z'
'x-1/2, -y-1/2, z-1/2'

loop_
_atom_site_label
_atom_site_type_symbol
_atom_site_fract_x
_atom_site_fract_y
_atom_site_fract_z
_atom_site_U_iso_or_equiv
_atom_site_adp_type
_atom_site_occupancy
_atom_site_symmetry_multiplicity
_atom_site_calc_flag
_atom_site_refinement_flags
Cl1 Cl 0.5458(3) 0.0610(3) 0.19234(16) 0.0861(11) Uani 1 1 d .
C30 C 0.8225(9) -0.3332(11) -0.0416(4) 0.055(3) Uani 1 1 d .
C21 C 0.7239(11) -0.6445(11) 0.1684(5) 0.066(3) Uani 1 1 d .
H21A H 0.8007 -0.6360 0.1799 0.099 Uiso 1 1 calc R
H21B H 0.6989 -0.7318 0.1747 0.099 Uiso 1 1 calc R
H21C H 0.6787 -0.5846 0.1875 0.099 Uiso 1 1 calc R
C20 C 0.7133(8) -0.6149(9) 0.1100(4) 0.045(2) Uani 1 1 d .
C22 C 0.5885(9) -0.6291(11) 0.0923(5) 0.061(3) Uani 1 1 d .
H22A H 0.5803 -0.6108 0.0554 0.092 Uiso 1 1 calc R
H22B H 0.5440 -0.5690 0.1117 0.092 Uiso 1 1 calc R
H22C H 0.5639 -0.7164 0.0990 0.092 Uiso 1 1 calc R
C33 C 0.8720(13) -0.2015(14) -0.0589(5) 0.089(5) Uani 1 1 d .
H33A H 0.8709 -0.1969 -0.0966 0.134 Uiso 1 1 calc R
H33B H 0.9478 -0.1941 -0.0456 0.134 Uiso 1 1 calc R
H33C H 0.8281 -0.1316 -0.0452 0.134 Uiso 1 1 calc R
C41 C 0.9543(10) -0.2160(13) 0.1978(4) 0.064(3) Uani 1 1 d .
H41A H 1.0001 -0.1514 0.2152 0.096 Uiso 1 1 calc R
H41B H 0.9902 -0.2994 0.2009 0.096 Uiso 1 1 calc R
H41C H 0.8827 -0.2196 0.2139 0.096 Uiso 1 1 calc R
C50 C 0.4778(10) -0.1592(12) 0.0935(5) 0.064(3) Uiso 1 1 d .
C31 C 0.7044(13) -0.3335(18) -0.0652(5) 0.103(5) Uani 1 1 d .
H31A H 0.7071 -0.3216 -0.1026 0.154 Uiso 1 1 calc R
H31B H 0.6623 -0.2638 -0.0501 0.154 Uiso 1 1 calc R
H31C H 0.6690 -0.4150 -0.0577 0.154 Uiso 1 1 calc R
C23 C 0.7808(12) -0.7205(12) 0.0818(6) 0.079(4) Uani 1 1 d .
H23A H 0.7759 -0.7061 0.0445 0.118 Uiso 1 1 calc R
H23B H 0.7507 -0.8047 0.0897 0.118 Uiso 1 1 calc R
H23C H 0.8577 -0.7165 0.0936 0.118 Uiso 1 1 calc R
C32 C 0.8888(14) -0.4442(17) -0.0665(5) 0.108(6) Uani 1 1 d .
H32A H 0.8896 -0.4323 -0.1039 0.162 Uiso 1 1 calc R
H32B H 0.8540 -0.5260 -0.0587 0.162 Uiso 1 1 calc R
H32C H 0.9642 -0.4439 -0.0524 0.162 Uiso 1 1 calc R
C43 C 1.0605(9) -0.1811(14) 0.1177(5) 0.074(4) Uani 1 1 d .
H43A H 1.1065 -0.1209 0.1375 0.111 Uiso 1 1 calc R
H43B H 1.0577 -0.1557 0.0814 0.111 Uiso 1 1 calc R
H43C H 1.0916 -0.2670 0.1209 0.111 Uiso 1 1 calc R
C42 C 0.8920(11) -0.0421(11) 0.1336(6) 0.076(4) Uani 1 1 d .
H42A H 0.9378 0.0170 0.1540 0.114 Uiso 1 1 calc R
H42B H 0.8168 -0.0396 0.1458 0.114 Uiso 1 1 calc R
H42C H 0.8922 -0.0172 0.0972 0.114 Uiso 1 1 calc R
C53 C 0.3821(11) -0.0637(16) 0.0856(5) 0.092(5) Uani 1 1 d .
H53A H 0.4057 0.0211 0.0972 0.138 Uiso 1 1 calc R
H53B H 0.3196 -0.0915 0.1057 0.138 Uiso 1 1 calc R
H53C H 0.3604 -0.0603 0.0490 0.138 Uiso 1 1 calc R
C51 C 0.441(2) -0.2889(17) 0.0747(7) 0.176(12) Uani 1 1 d .
H51A H 0.4953 -0.3531 0.0852 0.264 Uiso 1 1 calc R
H51B H 0.4322 -0.2879 0.0371 0.264 Uiso 1 1 calc R
H51C H 0.3701 -0.3100 0.0898 0.264 Uiso 1 1 calc R
C52 C 0.5781(14) -0.108(2) 0.0644(6) 0.132(8) Uani 1 1 d .
H52A H 0.5983 -0.0239 0.0777 0.198 Uiso 1 1 calc R
H52B H 0.5593 -0.1021 0.0275 0.198 Uiso 1 1 calc R
H52C H 0.6401 -0.1669 0.0695 0.198 Uiso 1 1 calc R
C62 C 0.3158(16) -0.1038(18) 0.2404(10) 0.149(9) Uani 1 1 d .
H62A H 0.2813 -0.0862 0.2066 0.224 Uiso 1 1 calc R
H62B H 0.3553 -0.0278 0.2527 0.224 Uiso 1 1 calc R
H62C H 0.2592 -0.1263 0.2649 0.224 Uiso 1 1 calc R
C61 C 0.3320(16) -0.331(2) 0.2156(11) 0.181(12) Uani 1 1 d .
H61A H 0.2761 -0.3539 0.2403 0.271 Uiso 1 1 calc R
H61B H 0.3817 -0.4034 0.2111 0.271 Uiso 1 1 calc R
H61C H 0.2964 -0.3095 0.1824 0.271 Uiso 1 1 calc R
C63 C 0.4502(17) -0.250(4) 0.2848(7) 0.232(18) Uani 1 1 d .
H63A H 0.4924 -0.1767 0.2981 0.348 Uiso 1 1 calc R
H63B H 0.4994 -0.3222 0.2799 0.348 Uiso 1 1 calc R
H63C H 0.3942 -0.2729 0.3095 0.348 Uiso 1 1 calc R
Sn1 Sn 0.52106(5) -0.17388(6) 0.17691(2) 0.0383(2) Uani 1 1 d .
Te1 Te 0.72112(5) -0.35981(6) 0.20150(2) 0.0425(2) Uani 1 1 d .
O1 O 0.5748(5) -0.3835(6) 0.1770(3) 0.0439(16) Uani 1 1 d .
O2 O 0.6897(6) -0.1800(7) 0.2001(3) 0.0491(17) Uani 1 1 d .
C11 C 0.7578(7) -0.4797(8) 0.0925(4) 0.036(2) Uani 1 1 d .
C14 C 0.8197(8) -0.3508(10) 0.0172(4) 0.044(2) Uani 1 1 d .
C10 C 0.7996(7) -0.3806(8) 0.1274(4) 0.036(2) Uani 1 1 d .
C40 C 0.9386(8) -0.1806(10) 0.1397(4) 0.051(2) Uani 1 1 d .
C16 C 0.8662(8) -0.2766(9) 0.1071(4) 0.042(2) Uani 1 1 d .
C13 C 0.7688(8) -0.4601(9) 0.0395(4) 0.041(2) Uani 1 1 d .
H13 H 0.7405 -0.5236 0.0167 0.049 Uiso 1 1 calc R
C15 C 0.8709(8) -0.2661(10) 0.0526(4) 0.045(2) Uani 1 1 d .
H15 H 0.9114 -0.1971 0.0391 0.054 Uiso 1 1 calc R
C60 C 0.3974(9) -0.2161(13) 0.2358(4) 0.063(3) Uani 1 1 d .

loop_
_atom_site_aniso_label
_atom_site_aniso_U_11
_atom_site_aniso_U_22
_atom_site_aniso_U_33
_atom_site_aniso_U_23
_atom_site_aniso_U_13
_atom_site_aniso_U_12
Cl1 0.105(3) 0.0414(17) 0.112(3) -0.0186(17) 0.003(2) -0.0097(16)
C30 0.072(7) 0.065(7) 0.028(5) 0.009(5) 0.008(5) 0.010(6)
C21 0.100(9) 0.038(6) 0.060(8) 0.020(5) -0.006(7) 0.000(6)
C20 0.056(6) 0.025(5) 0.054(6) 0.002(4) 0.006(5) 0.003(4)
C22 0.071(7) 0.042(6) 0.071(8) 0.002(6) -0.003(6) -0.015(5)
C33 0.134(12) 0.079(10) 0.057(8) 0.015(7) 0.033(8) -0.015(9)
C41 0.068(7) 0.084(9) 0.040(6) -0.008(6) -0.010(5) -0.024(6)
C31 0.101(11) 0.159(17) 0.047(8) 0.022(9) -0.014(8) -0.002(10)
C23 0.107(10) 0.040(7) 0.090(10) -0.006(7) 0.009(8) 0.015(6)
C32 0.150(14) 0.122(13) 0.055(9) -0.001(8) 0.054(9) 0.054(11)
C43 0.055(7) 0.100(10) 0.068(8) -0.003(7) 0.013(6) -0.011(6)
C42 0.088(9) 0.041(7) 0.100(10) -0.012(7) -0.001(8) -0.017(6)
C53 0.087(9) 0.120(13) 0.069(9) 0.030(8) 0.000(7) 0.044(9)
C51 0.34(3) 0.076(12) 0.107(14) -0.039(11) -0.137(18) 0.043(16)
C52 0.109(12) 0.22(2) 0.066(10) 0.063(12) 0.022(9) 0.045(13)
C62 0.127(15) 0.107(14) 0.22(2) 0.038(15) 0.100(16) 0.047(11)
C61 0.124(15) 0.17(2) 0.26(3) -0.004(19) 0.118(18) -0.080(15)
C63 0.123(16) 0.51(5) 0.069(12) 0.11(2) 0.054(12) 0.09(2)
Sn1 0.0519(4) 0.0354(4) 0.0278(3) -0.0027(3) 0.0044(3) -0.0043(3)
Te1 0.0551(4) 0.0496(4) 0.0229(3) 0.0041(3) 0.0025(3) 0.0014(3)
O1 0.047(4) 0.040(4) 0.045(4) 0.001(3) 0.011(3) 0.002(3)
O2 0.056(4) 0.048(4) 0.042(4) -0.014(3) 0.004(3) -0.003(3)
C11 0.040(5) 0.031(5) 0.038(5) 0.003(4) 0.004(4) 0.000(4)
C14 0.048(5) 0.050(6) 0.034(5) 0.008(5) 0.011(4) 0.009(4)
C10 0.039(5) 0.029(5) 0.041(5) 0.006(4) -0.003(4) 0.002(4)
C40 0.054(6) 0.046(6) 0.051(6) 0.004(5) -0.006(5) -0.007(5)
C16 0.047(5) 0.031(5) 0.050(6) 0.003(4) 0.009(5) -0.001(4)
C13 0.047(5) 0.042(6) 0.034(5) -0.003(4) 0.008(4) 0.001(4)
C15 0.048(5) 0.042(6) 0.046(6) 0.010(5) 0.016(5) 0.001(4)
C60 0.060(7) 0.084(9) 0.047(7) 0.024(6) 0.017(5) 0.013(6)

loop_
_atom_type_symbol
_atom_type_description
_atom_type_scat_dispersion_real
_atom_type_scat_dispersion_imag
_atom_type_scat_source
C C 0.0033 0.0016 'International Tables Vol C Tables 4.2.6.8 and 6.1.1.4'
H H 0.0000 0.0000 'International Tables Vol C Tables 4.2.6.8 and 6.1.1.4'
Sn Sn -0.6537 1.4246 'International Tables Vol C Tables 4.2.6.8 and 6.1.1.4'
O O 0.0106 0.0060 'International Tables Vol C Tables 4.2.6.8 and 6.1.1.4'
Te Te -0.5308 1.6751 'International Tables Vol C Tables 4.2.6.8 and 6.1.1.4'
Cl Cl 0.1484 0.1585 'International Tables Vol C Tables 4.2.6.8 and 6.1.1.4'

loop_
_geom_angle_atom_site_label_1
_geom_angle_atom_site_label_2
_geom_angle_atom_site_label_3
_geom_angle
C14 C30 C31 110.2(9)
C14 C30 C32 110.2(9)
C31 C30 C32 108.7(12)
C14 C30 C33 114.0(10)
C31 C30 C33 104.4(11)
C32 C30 C33 109.1(11)
C21 C20 C23 106.5(9)
C21 C20 C22 108.4(9)
C23 C20 C22 108.1(9)
C21 C20 C11 116.1(9)
C23 C20 C11 108.0(8)
C22 C20 C11 109.6(8)
C51 C50 C53 108.8(13)
C51 C50 C52 112.8(16)
C53 C50 C52 108.4(12)
C51 C50 Sn1 108.2(10)
C53 C50 Sn1 109.3(9)
C52 C50 Sn1 109.3(9)
O2 Sn1 C50 118.6(4)
O2 Sn1 C60 118.0(4)
C50 Sn1 C60 122.5(4)
O2 Sn1 O1 72.4(3)
C50 Sn1 O1 97.3(4)
C60 Sn1 O1 90.4(4)
O2 Sn1 Cl1 82.8(2)
C50 Sn1 Cl1 96.4(3)
C60 Sn1 Cl1 99.6(4)
O1 Sn1 Cl1 155.02(19)
O2 Sn1 Te1 36.21(19)
C50 Sn1 Te1 113.5(3)
C60 Sn1 Te1 105.8(3)
O1 Sn1 Te1 36.20(17)
Cl1 Sn1 Te1 118.84(9)
O1 Te1 O2 86.4(3)
O1 Te1 C10 97.2(3)
O2 Te1 C10 100.0(3)
O1 Te1 Sn1 45.7(2)
O2 Te1 Sn1 40.8(2)
C10 Te1 Sn1 103.8(2)
Te1 O1 Sn1 98.1(3)
Te1 O2 Sn1 103.0(3)
C13 C11 C10 117.6(8)
C13 C11 C20 117.0(8)
C10 C11 C20 125.0(8)
C15 C14 C13 115.5(9)
C15 C14 C30 123.2(9)
C13 C14 C30 121.2(9)
C11 C10 C16 119.5(8)
C11 C10 Te1 117.6(6)
C16 C10 Te1 120.3(7)
C41 C40 C42 110.7(10)
C41 C40 C16 114.8(9)
C42 C40 C16 110.1(9)
C41 C40 C43 104.6(9)
C42 C40 C43 107.7(9)
C16 C40 C43 108.6(9)
C15 C16 C10 117.0(9)
C15 C16 C40 116.6(8)
C10 C16 C40 126.2(9)
C11 C13 C14 124.6(9)
C14 C15 C16 124.6(9)
C63 C60 C61 109(2)
C63 C60 C62 112.7(18)
C61 C60 C62 107.2(15)
C63 C60 Sn1 111.0(10)
C61 C60 Sn1 106.1(10)
C62 C60 Sn1 110.6(10)

loop_
_geom_bond_atom_site_label_1
_geom_bond_atom_site_label_2
_geom_bond_distance
Cl1 Sn1 2.461(3)
C30 C14 1.508(13)
C30 C31 1.517(18)
C30 C32 1.536(17)
C30 C33 1.546(17)
C21 C20 1.517(15)
C20 C23 1.541(15)
C20 C22 1.552(14)
C20 C11 1.556(12)
C41 C40 1.529(15)
C50 C51 1.48(2)
C50 C53 1.516(17)
C50 C52 1.519(19)
C50 Sn1 2.173(13)
C43 C40 1.575(14)
C42 C40 1.533(16)
C62 C60 1.517(19)
C61 C60 1.50(2)
C63 C60 1.42(2)
Sn1 O2 2.084(7)
Sn1 C60 2.177(10)
Sn1 O1 2.247(6)
Sn1 Te1 3.1097(10)
Te1 O1 1.855(6)
Te1 O2 1.886(7)
Te1 C10 2.138(9)
C11 C13 1.373(13)
C11 C10 1.431(13)
C14 C15 1.382(14)
C14 C13 1.403(13)
C10 C16 1.438(13)
C40 C16 1.539(14)
C16 C15 1.391(14)
